data_7013757
loop_
_publ_author_name
'Mehdoui, Thouraya'
'Berthet, Jean-Claude'
'Thu\'ery, Pierre'
'Ephritikhine, Michel'

_publ_section_title
;
 Lanthanide(III)/actinide(III) differentiation in coordination of azine
 molecules to tris(cyclopentadienyl) complexes of cerium and uranium.
;
_journal_issue 4
_journal_name_full 'Dalton transactions (Cambridge, England : 2003)'
_journal_page_first 579
_journal_page_last 590
_journal_paper_doi 10.1039/b313992a
_journal_year 2004
_chemical_formula_sum 'C35 H47 Ce N4'
_chemical_formula_weight 663.89
_space_group_IT_number 14
_symmetry_cell_setting monoclinic
_symmetry_space_group_name_Hall '-P 2ybc'
_symmetry_space_group_name_H-M 'P 1 21/c 1'
_atom_sites_solution_hydrogens geom
_atom_sites_solution_primary direct
_atom_sites_solution_secondary difmap
_audit_creation_method SHELXL-97
_cell_angle_alpha 90.00
_cell_angle_beta 95.866(2)
_cell_angle_gamma 90.00
_cell_formula_units_Z 4
_cell_length_a 11.0533(4)
_cell_length_b 8.6607(4)
_cell_length_c 33.8212(13)
_cell_measurement_reflns_used 21312
_cell_measurement_temperature 100(2)
_cell_measurement_theta_max 25.68
_cell_measurement_theta_min 2.89
_cell_volume 3220.7(2)
_computing_cell_refinement 'DENZO-SMN (Otwinowski & Minor, 1997)'
_computing_data_collection 'Kappa-CCD software (Nonius B.V., 1998)'
_computing_data_reduction 'DENZO-SMN (Otwinowski & Minor, 1997)'
_computing_molecular_graphics 'SHELXTL (Sheldrick, 1999)'
_computing_publication_material 'SHELXTL (Sheldrick, 1999)'
_computing_structure_refinement 'SHELXL-97 (Sheldrick, 1997)'
_computing_structure_solution 'SHELXS-97 (Sheldrick, 1997)'
_diffrn_ambient_temperature 100(2)
_diffrn_measured_fraction_theta_full 0.973
_diffrn_measured_fraction_theta_max 0.973
_diffrn_measurement_device_type 'Nonius Kappa-CCD'
_diffrn_measurement_method '\f scans'
_diffrn_radiation_monochromator graphite
_diffrn_radiation_source 'fine-focus sealed tube'
_diffrn_radiation_type MoK\a
_diffrn_radiation_wavelength 0.71073
_diffrn_reflns_av_R_equivalents 0.0571
_diffrn_reflns_av_sigmaI/netI 0.0472
_diffrn_reflns_limit_h_max 13
_diffrn_reflns_limit_h_min 0
_diffrn_reflns_limit_k_max 10
_diffrn_reflns_limit_k_min 0
_diffrn_reflns_limit_l_max 41
_diffrn_reflns_limit_l_min -41
_diffrn_reflns_number 21312
_diffrn_reflns_theta_full 25.68
_diffrn_reflns_theta_max 25.68
_diffrn_reflns_theta_min 2.89
_diffrn_standards_decay_% 0
_exptl_absorpt_coefficient_mu 1.442
_exptl_absorpt_correction_T_max 0.850
_exptl_absorpt_correction_T_min 0.658
_exptl_absorpt_correction_type refdelf
_exptl_absorpt_process_details 'program DELABS from PLATON (Spek, 2000)'
_exptl_crystal_colour 'translucent dark orange'
_exptl_crystal_density_diffrn 1.369
_exptl_crystal_density_meas ?
_exptl_crystal_description platelet
_exptl_crystal_F_000 1372
_exptl_crystal_size_max 0.32
_exptl_crystal_size_mid 0.15
_exptl_crystal_size_min 0.10
_refine_diff_density_max 0.506
_refine_diff_density_min -0.957
_refine_diff_density_rms 0.089
_refine_ls_extinction_method none
_refine_ls_goodness_of_fit_ref 1.013
_refine_ls_hydrogen_treatment constr
_refine_ls_matrix_type full
_refine_ls_number_parameters 370
_refine_ls_number_reflns 5962
_refine_ls_number_restraints 0
_refine_ls_restrained_S_all 1.013
_refine_ls_R_factor_all 0.0486
_refine_ls_R_factor_gt 0.0352
_refine_ls_shift/su_max 0.001
_refine_ls_shift/su_mean 0.000
_refine_ls_structure_factor_coef Fsqd
_refine_ls_weighting_details 'calc w=1/[\s^2^(Fo^2^)+(0.0210P)^2^+7.7123P] where P=(Fo^2^+2Fc^2^)/3'
_refine_ls_weighting_scheme calc
_refine_ls_wR_factor_gt 0.0763
_refine_ls_wR_factor_ref 0.0829
_reflns_number_gt 4923
_reflns_number_total 5962
_reflns_threshold_expression >2sigma(I)
_cod_data_source_file b313992a.txt
_cod_data_source_block (Ce,Bu^t^,pyrimidine)
_cod_original_sg_symbol_H-M 'P 21/c'
_cod_database_code 7013757

loop_
_symmetry_equiv_pos_as_xyz
'x, y, z'
'-x, y+1/2, -z+1/2'
'-x, -y, -z'
'x, -y-1/2, z-1/2'

loop_
_atom_site_label
_atom_site_type_symbol
_atom_site_fract_x
_atom_site_fract_y
_atom_site_fract_z
_atom_site_U_iso_or_equiv
_atom_site_adp_type
_atom_site_occupancy
_atom_site_symmetry_multiplicity
_atom_site_calc_flag
_atom_site_refinement_flags
_atom_site_disorder_assembly
_atom_site_disorder_group
Ce Ce 0.818045(18) 0.83253(2) 0.140142(6) 0.02309(8) Uani 1 1 d . . .
N1 N 0.9407(3) 0.6208(4) 0.10262(10) 0.0278(7) Uani 1 1 d . . .
N2 N 1.0294(4) 0.5833(4) 0.04147(11) 0.0448(9) Uani 1 1 d . . .
C1 C 0.6014(3) 0.6763(5) 0.09565(11) 0.0285(8) Uani 1 1 d . . .
C2 C 0.5594(3) 0.7860(5) 0.12198(12) 0.0321(9) Uani 1 1 d . . .
H2 H 0.5183 0.7635 0.1439 0.039 Uiso 1 1 calc R . .
C3 C 0.5899(3) 0.9355(5) 0.10955(13) 0.0343(9) Uani 1 1 d . . .
H3 H 0.5732 1.0278 0.1219 0.041 Uiso 1 1 calc R . .
C4 C 0.6498(4) 0.9198(5) 0.07535(12) 0.0342(9) Uani 1 1 d . . .
H4 H 0.6784 1.0001 0.0606 0.041 Uiso 1 1 calc R . .
C5 C 0.6593(3) 0.7611(5) 0.06717(12) 0.0309(9) Uani 1 1 d . . .
H5 H 0.6975 0.7188 0.0464 0.037 Uiso 1 1 calc R . .
C6 C 0.5639(3) 0.5079(5) 0.09202(12) 0.0335(9) Uani 1 1 d . . .
C7 C 0.6590(4) 0.4105(5) 0.07313(16) 0.0481(12) Uani 1 1 d . . .
H7A H 0.6712 0.4523 0.0475 0.072 Uiso 1 1 calc R . .
H7B H 0.6307 0.3060 0.0701 0.072 Uiso 1 1 calc R . .
H7C H 0.7344 0.4125 0.0899 0.072 Uiso 1 1 calc R . .
C8 C 0.4435(4) 0.5006(5) 0.06488(16) 0.0499(12) Uani 1 1 d . . .
H8A H 0.3829 0.5607 0.0763 0.075 Uiso 1 1 calc R . .
H8B H 0.4168 0.3952 0.0622 0.075 Uiso 1 1 calc R . .
H8C H 0.4556 0.5411 0.0392 0.075 Uiso 1 1 calc R . .
C9 C 0.5424(5) 0.4343(6) 0.13206(15) 0.0533(13) Uani 1 1 d . . .
H9A H 0.6178 0.4302 0.1488 0.080 Uiso 1 1 calc R . .
H9B H 0.5112 0.3317 0.1277 0.080 Uiso 1 1 calc R . .
H9C H 0.4847 0.4952 0.1447 0.080 Uiso 1 1 calc R . .
C10 C 0.7614(3) 0.8147(5) 0.22162(11) 0.0292(8) Uani 1 1 d . . .
C11 C 0.7212(4) 0.6729(5) 0.20399(11) 0.0315(8) Uani 1 1 d . . .
H11 H 0.6405 0.6417 0.1992 0.038 Uiso 1 1 calc R . .
C12 C 0.8225(4) 0.5870(5) 0.19483(12) 0.0332(9) Uani 1 1 d . . .
H12 H 0.8207 0.4900 0.1830 0.040 Uiso 1 1 calc R . .
C13 C 0.9277(4) 0.6748(5) 0.20690(11) 0.0318(9) Uani 1 1 d . . .
H13 H 1.0075 0.6458 0.2043 0.038 Uiso 1 1 calc R . .
C14 C 0.8907(3) 0.8129(5) 0.22338(11) 0.0295(8) Uani 1 1 d . . .
H14 H 0.9422 0.8909 0.2338 0.035 Uiso 1 1 calc R . .
C15 C 0.6856(4) 0.9364(5) 0.24037(12) 0.0329(9) Uani 1 1 d . . .
C16 C 0.7107(5) 1.0986(6) 0.22479(16) 0.0560(14) Uani 1 1 d . . .
H16A H 0.6866 1.1029 0.1967 0.084 Uiso 1 1 calc R . .
H16B H 0.7960 1.1210 0.2298 0.084 Uiso 1 1 calc R . .
H16C H 0.6652 1.1733 0.2381 0.084 Uiso 1 1 calc R . .
C17 C 0.7208(5) 0.9388(7) 0.28509(14) 0.0606(14) Uani 1 1 d . . .
H17A H 0.6752 1.0175 0.2970 0.091 Uiso 1 1 calc R . .
H17B H 0.8062 0.9603 0.2903 0.091 Uiso 1 1 calc R . .
H17C H 0.7034 0.8402 0.2962 0.091 Uiso 1 1 calc R . .
C18 C 0.5504(4) 0.9044(7) 0.23248(19) 0.0696(18) Uani 1 1 d . . .
H18A H 0.5323 0.8066 0.2439 0.104 Uiso 1 1 calc R . .
H18B H 0.5276 0.9017 0.2043 0.104 Uiso 1 1 calc R . .
H18C H 0.5058 0.9845 0.2442 0.104 Uiso 1 1 calc R . .
C19 C 1.0530(3) 1.0041(5) 0.14414(11) 0.0273(8) Uani 1 1 d . . .
C20 C 0.9714(3) 1.0907(4) 0.16481(11) 0.0277(8) Uani 1 1 d . . .
H20 H 0.9793 1.1094 0.1920 0.033 Uiso 1 1 calc R . .
C21 C 0.8757(3) 1.1441(4) 0.13739(12) 0.0317(9) Uani 1 1 d . . .
H21 H 0.8095 1.2026 0.1434 0.038 Uiso 1 1 calc R . .
C22 C 0.8981(4) 1.0937(5) 0.09955(13) 0.0357(10) Uani 1 1 d . . .
H22 H 0.8508 1.1153 0.0759 0.043 Uiso 1 1 calc R . .
C23 C 1.0042(3) 1.0049(5) 0.10371(11) 0.0305(8) Uani 1 1 d . . .
H23 H 1.0376 0.9543 0.0831 0.037 Uiso 1 1 calc R . .
C24 C 1.1802(3) 0.9504(5) 0.15961(12) 0.0300(9) Uani 1 1 d . . .
C25 C 1.2718(4) 1.0631(5) 0.14335(13) 0.0384(10) Uani 1 1 d . . .
H25A H 1.2620 1.0608 0.1148 0.058 Uiso 1 1 calc R . .
H25B H 1.3531 1.0326 0.1528 0.058 Uiso 1 1 calc R . .
H25C H 1.2570 1.1659 0.1524 0.058 Uiso 1 1 calc R . .
C26 C 1.2064(4) 0.7890(5) 0.14437(15) 0.0417(11) Uani 1 1 d . . .
H26A H 1.1524 0.7160 0.1547 0.063 Uiso 1 1 calc R . .
H26B H 1.2890 0.7613 0.1529 0.063 Uiso 1 1 calc R . .
H26C H 1.1942 0.7883 0.1159 0.063 Uiso 1 1 calc R . .
C27 C 1.2003(4) 0.9523(5) 0.20499(12) 0.0384(10) Uani 1 1 d . . .
H27A H 1.1832 1.0536 0.2145 0.058 Uiso 1 1 calc R . .
H27B H 1.2832 0.9256 0.2135 0.058 Uiso 1 1 calc R . .
H27C H 1.1470 0.8787 0.2155 0.058 Uiso 1 1 calc R . .
C28 C 0.9605(4) 0.6570(5) 0.06504(12) 0.0354(9) Uani 1 1 d . . .
H28 H 0.9209 0.7446 0.0544 0.043 Uiso 1 1 calc R . .
C29 C 1.0845(4) 0.4568(5) 0.05730(15) 0.0475(12) Uani 1 1 d . . .
H29 H 1.1345 0.4010 0.0420 0.057 Uiso 1 1 calc R . .
C30 C 1.0707(4) 0.4058(5) 0.09489(15) 0.0412(11) Uani 1 1 d . . .
H30 H 1.1088 0.3164 0.1050 0.049 Uiso 1 1 calc R . .
C31 C 0.9970(3) 0.4936(5) 0.11721(13) 0.0338(9) Uani 1 1 d . . .
H31 H 0.9867 0.4628 0.1430 0.041 Uiso 1 1 calc R . .
N3 N 0.1422(3) -0.0801(4) 0.01189(10) 0.0365(8) Uani 1 1 d . . .
N4 N 0.2584(3) 0.1492(4) 0.02663(10) 0.0365(8) Uani 1 1 d . . .
C32 C 0.1555(4) 0.0725(5) 0.01613(12) 0.0339(9) Uani 1 1 d . . .
H32 H 0.0854 0.1316 0.0112 0.041 Uiso 1 1 calc R . .
C33 C 0.3577(4) 0.0616(5) 0.03360(13) 0.0378(10) Uani 1 1 d . . .
H33 H 0.4319 0.1098 0.0407 0.045 Uiso 1 1 calc R . .
C34 C 0.3550(4) -0.0968(5) 0.03071(13) 0.0354(9) Uani 1 1 d . . .
H34 H 0.4249 -0.1561 0.0362 0.042 Uiso 1 1 calc R . .
C35 C 0.2441(3) -0.1631(5) 0.01931(12) 0.0329(9) Uani 1 1 d . . .
H35 H 0.2396 -0.2699 0.0166 0.039 Uiso 1 1 calc R . .

loop_
_atom_site_aniso_label
_atom_site_aniso_U_11
_atom_site_aniso_U_22
_atom_site_aniso_U_33
_atom_site_aniso_U_23
_atom_site_aniso_U_13
_atom_site_aniso_U_12
Ce 0.02184(11) 0.02159(11) 0.02587(11) 0.00066(9) 0.00252(8) 0.00075(9)
N1 0.0248(16) 0.0239(16) 0.0345(18) -0.0012(13) 0.0013(14) 0.0021(13)
N2 0.056(2) 0.034(2) 0.047(2) -0.0084(17) 0.0147(19) -0.0002(18)
C1 0.0233(18) 0.026(2) 0.035(2) -0.0024(18) -0.0013(15) 0.0037(17)
C2 0.0233(19) 0.035(2) 0.038(2) -0.0002(17) 0.0027(17) -0.0001(17)
C3 0.027(2) 0.022(2) 0.052(3) -0.0025(18) -0.0014(18) 0.0004(17)
C4 0.031(2) 0.031(2) 0.038(2) 0.0100(18) -0.0089(18) -0.0046(18)
C5 0.0256(19) 0.037(2) 0.029(2) -0.0001(17) -0.0018(16) 0.0014(18)
C6 0.030(2) 0.024(2) 0.046(2) -0.0028(18) -0.0001(17) 0.0013(17)
C7 0.044(3) 0.029(2) 0.070(3) -0.008(2) -0.001(2) 0.007(2)
C8 0.043(3) 0.029(2) 0.073(3) -0.005(2) -0.016(2) 0.000(2)
C9 0.069(3) 0.033(2) 0.060(3) 0.001(2) 0.012(3) -0.014(2)
C10 0.0278(19) 0.033(2) 0.0276(19) 0.0005(17) 0.0046(15) -0.0001(17)
C11 0.0292(19) 0.034(2) 0.032(2) 0.0037(18) 0.0047(16) -0.0022(18)
C12 0.037(2) 0.029(2) 0.035(2) 0.0059(17) 0.0084(18) 0.0006(18)
C13 0.0278(19) 0.036(2) 0.032(2) 0.0110(18) 0.0067(16) 0.0061(18)
C14 0.0262(19) 0.035(2) 0.0281(19) 0.0038(17) 0.0048(15) -0.0004(17)
C15 0.028(2) 0.041(2) 0.030(2) -0.0067(18) 0.0059(17) -0.0010(18)
C16 0.063(3) 0.045(3) 0.065(3) 0.000(3) 0.031(3) 0.013(3)
C17 0.070(4) 0.071(4) 0.042(3) -0.012(3) 0.010(3) 0.008(3)
C18 0.033(3) 0.083(4) 0.095(4) -0.048(4) 0.016(3) -0.004(3)
C19 0.0254(18) 0.0266(19) 0.0298(19) 0.0018(16) 0.0017(15) -0.0050(17)
C20 0.029(2) 0.025(2) 0.030(2) -0.0007(16) 0.0033(16) -0.0042(16)
C21 0.0243(19) 0.023(2) 0.048(2) 0.0067(18) 0.0042(17) 0.0020(16)
C22 0.033(2) 0.035(2) 0.037(2) 0.0091(19) -0.0038(18) -0.0086(19)
C23 0.032(2) 0.035(2) 0.0242(19) 0.0016(17) 0.0046(16) -0.0065(18)
C24 0.0220(18) 0.030(2) 0.039(2) 0.0003(17) 0.0051(16) 0.0007(16)
C25 0.033(2) 0.038(2) 0.045(3) 0.005(2) 0.0068(19) -0.0034(19)
C26 0.028(2) 0.038(2) 0.061(3) 0.001(2) 0.011(2) 0.0042(18)
C27 0.026(2) 0.047(3) 0.040(2) 0.009(2) -0.0039(18) -0.0046(19)
C28 0.040(2) 0.031(2) 0.036(2) -0.0066(19) 0.0043(18) 0.0012(19)
C29 0.049(3) 0.034(3) 0.063(3) -0.018(2) 0.023(2) -0.005(2)
C30 0.035(2) 0.023(2) 0.067(3) -0.004(2) 0.007(2) 0.0012(18)
C31 0.029(2) 0.027(2) 0.047(2) 0.0062(19) 0.0078(18) -0.0052(18)
N3 0.0299(18) 0.039(2) 0.041(2) 0.0017(16) 0.0038(15) -0.0029(16)
N4 0.0326(18) 0.037(2) 0.0394(19) 0.0001(16) 0.0020(15) 0.0048(16)
C32 0.033(2) 0.038(2) 0.031(2) 0.0060(18) 0.0034(17) 0.0052(19)
C33 0.030(2) 0.038(2) 0.045(2) -0.004(2) -0.0033(18) -0.0033(19)
C34 0.032(2) 0.033(2) 0.041(2) -0.0006(18) -0.0012(18) 0.0066(18)
C35 0.032(2) 0.032(2) 0.035(2) -0.0011(19) 0.0047(17) 0.0049(19)

loop_
_atom_type_symbol
_atom_type_description
_atom_type_scat_dispersion_real
_atom_type_scat_dispersion_imag
_atom_type_scat_source
C C 0.0033 0.0016 'International Tables Vol C Tables 4.2.6.8 and 6.1.1.4'
H H 0.0000 0.0000 'International Tables Vol C Tables 4.2.6.8 and 6.1.1.4'
N N 0.0061 0.0033 'International Tables Vol C Tables 4.2.6.8 and 6.1.1.4'
Ce Ce -0.2486 2.6331 'International Tables Vol C Tables 4.2.6.8 and 6.1.1.4'

loop_
_geom_angle_atom_site_label_1
_geom_angle_atom_site_label_2
_geom_angle_atom_site_label_3
_geom_angle
_geom_angle_site_symmetry_1
_geom_angle_site_symmetry_3
_geom_angle_publ_flag
N1 Ce C3 121.91(11) . . ?
N1 Ce C21 121.39(11) . . ?
C3 Ce C21 83.00(12) . . ?
N1 Ce C13 81.37(11) . . ?
C3 Ce C13 139.31(12) . . ?
C21 Ce C13 114.73(12) . . ?
N1 Ce C12 79.53(11) . . ?
C3 Ce C12 116.24(12) . . ?
C21 Ce C12 140.12(12) . . ?
C13 Ce C12 29.14(12) . . ?
N1 Ce C4 98.08(11) . . ?
C3 Ce C4 28.86(12) . . ?
C21 Ce C4 81.33(12) . . ?
C13 Ce C4 161.68(12) . . ?
C12 Ce C4 132.60(12) . . ?
N1 Ce C22 96.83(11) . . ?
C3 Ce C22 83.08(12) . . ?
C21 Ce C22 28.83(12) . . ?
C13 Ce C22 130.38(12) . . ?
C12 Ce C22 159.34(12) . . ?
C4 Ce C22 67.93(12) . . ?
N1 Ce C14 108.78(10) . . ?
C3 Ce C14 122.75(12) . . ?
C21 Ce C14 92.79(12) . . ?
C13 Ce C14 28.59(11) . . ?
C12 Ce C14 47.34(12) . . ?
C4 Ce C14 151.30(12) . . ?
C22 Ce C14 117.09(12) . . ?
N1 Ce C11 105.88(11) . . ?
C3 Ce C11 92.33(12) . . ?
C21 Ce C11 126.83(12) . . ?
C13 Ce C11 47.31(11) . . ?
C12 Ce C11 28.65(11) . . ?
C4 Ce C11 116.52(12) . . ?
C22 Ce C11 155.53(12) . . ?
C14 Ce C11 46.84(11) . . ?
N1 Ce C20 110.98(10) . . ?
C3 Ce C20 110.16(11) . . ?
C21 Ce C20 28.84(11) . . ?
C13 Ce C20 87.23(12) . . ?
C12 Ce C20 115.22(12) . . ?
C4 Ce C20 109.76(11) . . ?
C22 Ce C20 46.88(11) . . ?
C14 Ce C20 70.25(11) . . ?
C11 Ce C20 114.28(11) . . ?
N1 Ce C2 109.98(11) . . ?
C3 Ce C2 28.79(11) . . ?
C21 Ce C2 110.72(11) . . ?
C13 Ce C2 116.08(12) . . ?
C12 Ce C2 89.13(12) . . ?
C4 Ce C2 46.75(12) . . ?
C22 Ce C2 111.05(12) . . ?
C14 Ce C2 111.97(11) . . ?
C11 Ce C2 69.81(11) . . ?
C20 Ce C2 135.27(11) . . ?
N1 Ce C10 125.78(10) . . ?
C3 Ce C10 95.49(12) . . ?
C21 Ce C10 99.01(12) . . ?
C13 Ce C10 47.54(11) . . ?
C12 Ce C10 47.51(12) . . ?
C4 Ce C10 124.30(12) . . ?
C22 Ce C10 127.80(12) . . ?
C14 Ce C10 28.70(10) . . ?
C11 Ce C10 28.50(11) . . ?
C20 Ce C10 86.77(11) . . ?
C2 Ce C10 83.65(11) . . ?
C31 N1 C28 115.2(3) . . ?
C31 N1 Ce 129.0(3) . . ?
C28 N1 Ce 115.3(3) . . ?
C28 N2 C29 114.9(4) . . ?
C2 C1 C5 106.3(4) . . ?
C2 C1 C6 126.4(4) . . ?
C5 C1 C6 125.6(4) . . ?
C2 C1 Ce 71.3(2) . . ?
C5 C1 Ce 73.5(2) . . ?
C6 C1 Ce 131.9(2) . . ?
C3 C2 C1 109.0(4) . . ?
C3 C2 Ce 71.0(2) . . ?
C1 C2 Ce 81.2(2) . . ?
C4 C3 C2 107.8(4) . . ?
C4 C3 Ce 77.8(2) . . ?
C2 C3 Ce 80.2(2) . . ?
C3 C4 C5 108.0(4) . . ?
C3 C4 Ce 73.4(2) . . ?
C5 C4 Ce 80.5(2) . . ?
C4 C5 C1 108.9(4) . . ?
C4 C5 Ce 71.3(2) . . ?
C1 C5 Ce 79.1(2) . . ?
C1 C6 C7 111.6(3) . . ?
C1 C6 C9 113.1(4) . . ?
C7 C6 C9 108.2(4) . . ?
C1 C6 C8 107.5(3) . . ?
C7 C6 C8 108.4(4) . . ?
C9 C6 C8 107.8(4) . . ?
C11 C10 C14 106.2(3) . . ?
C11 C10 C15 127.7(3) . . ?
C14 C10 C15 125.6(4) . . ?
C11 C10 Ce 74.6(2) . . ?
C14 C10 Ce 74.1(2) . . ?
C15 C10 Ce 122.8(3) . . ?
C12 C11 C10 109.2(4) . . ?
C12 C11 Ce 73.8(2) . . ?
C10 C11 Ce 76.9(2) . . ?
C11 C12 C13 107.6(4) . . ?
C11 C12 Ce 77.5(2) . . ?
C13 C12 Ce 75.1(2) . . ?
C14 C13 C12 108.1(3) . . ?
C14 C13 Ce 77.6(2) . . ?
C12 C13 Ce 75.8(2) . . ?
C13 C14 C10 109.0(4) . . ?
C13 C14 Ce 73.8(2) . . ?
C10 C14 Ce 77.2(2) . . ?
C18 C15 C17 109.0(4) . . ?
C18 C15 C10 112.0(4) . . ?
C17 C15 C10 109.1(4) . . ?
C18 C15 C16 108.5(4) . . ?
C17 C15 C16 106.9(4) . . ?
C10 C15 C16 111.3(3) . . ?
C20 C19 C23 106.0(3) . . ?
C20 C19 C24 127.3(3) . . ?
C23 C19 C24 125.5(3) . . ?
C20 C19 Ce 71.9(2) . . ?
C23 C19 Ce 73.4(2) . . ?
C24 C19 Ce 129.3(3) . . ?
C21 C20 C19 108.8(3) . . ?
C21 C20 Ce 71.6(2) . . ?
C19 C20 Ce 80.3(2) . . ?
C22 C21 C20 108.0(4) . . ?
C22 C21 Ce 77.9(2) . . ?
C20 C21 Ce 79.5(2) . . ?
C21 C22 C23 107.7(4) . . ?
C21 C22 Ce 73.3(2) . . ?
C23 C22 Ce 79.2(2) . . ?
C22 C23 C19 109.4(4) . . ?
C22 C23 Ce 72.7(2) . . ?
C19 C23 Ce 78.8(2) . . ?
C19 C24 C26 111.3(3) . . ?
C19 C24 C27 112.1(3) . . ?
C26 C24 C27 109.6(4) . . ?
C19 C24 C25 107.4(3) . . ?
C26 C24 C25 107.7(3) . . ?
C27 C24 C25 108.5(3) . . ?
N2 C28 N1 128.0(4) . . ?
N2 C29 C30 123.1(4) . . ?
C29 C30 C31 117.0(4) . . ?
N1 C31 C30 121.8(4) . . ?
C32 N3 C35 115.5(4) . . ?
C32 N4 C33 115.3(4) . . ?
N4 C32 N3 127.1(4) . . ?
N4 C33 C34 122.9(4) . . ?
C35 C34 C33 116.7(4) . . ?
N3 C35 C34 122.5(4) . . ?

loop_
_geom_bond_atom_site_label_1
_geom_bond_atom_site_label_2
_geom_bond_distance
_geom_bond_site_symmetry_2
_geom_bond_publ_flag
Ce N1 2.676(3) . ?
Ce C3 2.773(4) . ?
Ce C21 2.777(4) . ?
Ce C13 2.806(4) . ?
Ce C12 2.815(4) . ?
Ce C4 2.828(4) . ?
Ce C22 2.834(4) . ?
Ce C14 2.852(4) . ?
Ce C11 2.862(4) . ?
Ce C20 2.877(4) . ?
Ce C2 2.890(4) . ?
Ce C10 2.892(4) . ?
Ce C23 2.916(4) . ?
Ce C5 2.944(4) . ?
Ce C19 2.983(4) . ?
Ce C1 3.016(4) . ?
N1 C31 1.335(5) . ?
N1 C28 1.349(5) . ?
N2 C28 1.321(5) . ?
N2 C29 1.338(6) . ?
C1 C2 1.413(5) . ?
C1 C5 1.415(6) . ?
C1 C6 1.518(6) . ?
C2 C3 1.412(6) . ?
C3 C4 1.397(6) . ?
C4 C5 1.408(6) . ?
C6 C7 1.537(6) . ?
C6 C9 1.537(6) . ?
C6 C8 1.539(6) . ?
C10 C11 1.417(6) . ?
C10 C14 1.424(5) . ?
C10 C15 1.525(5) . ?
C11 C12 1.406(6) . ?
C12 C13 1.414(6) . ?
C13 C14 1.398(6) . ?
C15 C18 1.516(6) . ?
C15 C17 1.523(6) . ?
C15 C16 1.536(6) . ?
C19 C20 1.412(5) . ?
C19 C23 1.418(5) . ?
C19 C24 1.522(5) . ?
C20 C21 1.411(5) . ?
C21 C22 1.398(6) . ?
C22 C23 1.398(6) . ?
C24 C26 1.528(6) . ?
C24 C27 1.528(6) . ?
C24 C25 1.547(5) . ?
C29 C30 1.369(7) . ?
C30 C31 1.392(6) . ?
N3 C32 1.335(5) . ?
N3 C35 1.338(5) . ?
N4 C32 1.334(5) . ?
N4 C33 1.335(5) . ?
C33 C34 1.376(6) . ?
C34 C35 1.373(6) . ?
